data_4076440
loop_
_publ_author_name
'Slaney, Michael E.'
'Anderson, D. Jason'
'Ferguson, Michael J.'
'McDonald, Robert'
'Cowie, Martin'

_publ_section_title
;
 Bis(diethylphosphino)methane As a Bridging Ligand in Complexes of Ir2,
 Rh2, and IrRh: Geminal C--H Activation of \a-Olefins
;
_journal_issue 6
_journal_name_full Organometallics
_journal_page_first 2286
_journal_paper_doi 10.1021/om201214z
_journal_volume 31
_journal_year 2012
_chemical_formula_moiety 'C20 H44 Cl2 Ir2 O2 P4'
_chemical_formula_sum 'C20 H44 Cl2 Ir2 O2 P4'
_chemical_formula_weight 895.73
_chemical_name_systematic
;
 ?
;
_space_group_IT_number 14
_symmetry_cell_setting monoclinic
_symmetry_space_group_name_Hall '-P 2yn'
_symmetry_space_group_name_H-M 'P 1 21/n 1'
_atom_sites_solution_hydrogens geom
_atom_sites_solution_primary direct
_atom_sites_solution_secondary difmap
_audit_creation_method SHELXL-97
_cell_angle_alpha 90.00
_cell_angle_beta 103.8544(9)
_cell_angle_gamma 90.00
_cell_formula_units_Z 2
_cell_length_a 10.5127(5)
_cell_length_b 11.6941(6)
_cell_length_c 11.9926(6)
_cell_measurement_reflns_used 8106
_cell_measurement_temperature 193(2)
_cell_measurement_theta_max 26.375
_cell_measurement_theta_min 2.317
_cell_volume 1431.44(12)
_computing_cell_refinement 'Bruker SMART (Bruker, 1997)'
_computing_data_collection 'Bruker SMART (Bruker, 1997)'
_computing_data_reduction 'Bruker SHELXTL (Sheldrick, 1997)'
_computing_molecular_graphics 'Bruker SHELXTL (Sheldrick, 1997)'
_computing_publication_material 'Bruker SHELXTL (Sheldrick, 1997)'
_computing_structure_refinement 'SHELXL-97 (Sheldrick, 1997)'
_computing_structure_solution 'SHELXS-97 (Sheldrick, 1990)'
_diffrn_ambient_temperature 193(2)
_diffrn_measured_fraction_theta_full 0.993
_diffrn_measured_fraction_theta_max 0.993
_diffrn_measurement_device_type 'Bruker PLATFORM diffractometer/SMART 1000 CCD area detector'
_diffrn_measurement_method '\w scans'
_diffrn_radiation_monochromator graphite
_diffrn_radiation_source 'fine-focus sealed tube'
_diffrn_radiation_type MoK\a
_diffrn_radiation_wavelength 0.71073
_diffrn_reflns_av_R_equivalents 0.0248
_diffrn_reflns_av_sigmaI/netI 0.0281
_diffrn_reflns_limit_h_max 13
_diffrn_reflns_limit_h_min -12
_diffrn_reflns_limit_k_max 14
_diffrn_reflns_limit_k_min -14
_diffrn_reflns_limit_l_max 14
_diffrn_reflns_limit_l_min -14
_diffrn_reflns_number 7929
_diffrn_reflns_theta_full 26.40
_diffrn_reflns_theta_max 26.40
_diffrn_reflns_theta_min 2.32
_exptl_absorpt_coefficient_mu 9.713
_exptl_absorpt_correction_T_max 0.1027
_exptl_absorpt_correction_T_min 0.0773
_exptl_absorpt_correction_type multi-scan
_exptl_absorpt_process_details 'SADABS (Sheldrick, 1996)'
_exptl_crystal_colour 'dark red'
_exptl_crystal_density_diffrn 2.078
_exptl_crystal_density_method 'not measured'
_exptl_crystal_description prism
_exptl_crystal_F_000 856
_exptl_crystal_size_max 0.54
_exptl_crystal_size_mid 0.52
_exptl_crystal_size_min 0.43
_refine_diff_density_max 2.075
_refine_diff_density_min -3.059
_refine_diff_density_rms 0.199
_refine_ls_extinction_coef 0.0029(2)
_refine_ls_extinction_expression Fc^*^=kFc[1+0.001xFc^2^\l^3^/sin(2\q)]^-1/4^
_refine_ls_extinction_method SHELXL
_refine_ls_goodness_of_fit_ref 1.226
_refine_ls_hydrogen_treatment constr
_refine_ls_matrix_type full
_refine_ls_number_parameters 139
_refine_ls_number_reflns 2908
_refine_ls_number_restraints 0
_refine_ls_restrained_S_all 1.226
_refine_ls_R_factor_all 0.0271
_refine_ls_R_factor_gt 0.0265
_refine_ls_shift/su_max 0.000
_refine_ls_shift/su_mean 0.000
_refine_ls_structure_factor_coef Fsqd
_refine_ls_weighting_details 'calc w=1/[\s^2^(Fo^2^)+(0.0335P)^2^+4.6571P] where P=(Fo^2^+2Fc^2^)/3'
_refine_ls_weighting_scheme calc
_refine_ls_wR_factor_gt 0.0721
_refine_ls_wR_factor_ref 0.0725
_reflns_number_gt 2836
_reflns_number_total 2908
_reflns_threshold_expression I>2\s(I)
_cod_data_source_file om201214z_si_002.cif
_cod_data_source_block 1
_cod_depositor_comments
;
The following automatic conversions were performed:

'_symmetry_cell_setting' value 'Monoclinic' changed to 'monoclinic'
according to /home/saulius/struct/CIF-dictionaries/cif_core.dic
dictionary named 'cif_core.dic' version 2.4.1 from 2010-06-29.

Automatic conversion script
Id: cif_fix_values 1715 2011-07-08 13:25:40Z adriana 
;
_cod_original_sg_symbol_H-M 'P 21/n'
_cod_database_code 4076440

loop_
_symmetry_equiv_pos_as_xyz
'x, y, z'
'-x+1/2, y+1/2, -z+1/2'
'-x, -y, -z'
'x-1/2, -y-1/2, z-1/2'

loop_
_atom_site_label
_atom_site_type_symbol
_atom_site_fract_x
_atom_site_fract_y
_atom_site_fract_z
_atom_site_U_iso_or_equiv
_atom_site_adp_type
_atom_site_occupancy
_atom_site_symmetry_multiplicity
_atom_site_calc_flag
_atom_site_refinement_flags
_atom_site_disorder_assembly
_atom_site_disorder_group
Ir Ir 0.137251(15) 0.010010(14) -0.028293(13) 0.00701(10) Uani 1 1 d . . .
ClA Cl 0.1108(2) -0.1873(2) -0.08207(17) 0.0185(4) Uani 0.60 1 d P A 1
ClB Cl 0.1600(3) 0.2063(4) 0.0262(3) 0.0159(6) Uani 0.40 1 d P A 2
P1 P 0.23391(10) -0.04937(9) 0.15671(9) 0.0074(2) Uani 1 1 d . A .
P2 P -0.04069(10) -0.07359(10) 0.21189(9) 0.0085(2) Uani 1 1 d . . .
O1A O 0.2000(7) 0.2480(7) 0.0307(6) 0.0243(18) Uiso 0.60 1 d P A 1
O1B O 0.1342(10) -0.2318(11) -0.1052(9) 0.025(3) Uiso 0.40 1 d P A 2
C1A C 0.1753(9) 0.1564(10) 0.0080(8) 0.018(2) Uiso 0.60 1 d P A 1
C1B C 0.1357(12) -0.1324(15) -0.0740(11) 0.014(3) Uiso 0.40 1 d P A 2
C2 C 0.1231(4) -0.1333(4) 0.2209(4) 0.0100(8) Uani 1 1 d . . .
H2A H 0.1660 -0.1452 0.3030 0.012 Uiso 1 1 calc R A .
H2B H 0.1122 -0.2094 0.1837 0.012 Uiso 1 1 calc R . .
C11 C 0.3710(4) -0.1485(4) 0.1712(4) 0.0162(9) Uani 1 1 d . . .
H11A H 0.3942 -0.1788 0.2507 0.019 Uiso 1 1 calc R A .
H11B H 0.3434 -0.2139 0.1186 0.019 Uiso 1 1 calc R . .
C12 C 0.4926(5) -0.0934(5) 0.1448(5) 0.0290(12) Uani 1 1 d . A .
H12A H 0.5632 -0.1501 0.1552 0.035 Uiso 1 1 calc R . .
H12B H 0.5209 -0.0289 0.1969 0.035 Uiso 1 1 calc R . .
H12C H 0.4714 -0.0661 0.0652 0.035 Uiso 1 1 calc R . .
C21 C 0.2972(5) 0.0644(4) 0.2586(4) 0.0164(9) Uani 1 1 d . . .
H21A H 0.3638 0.1073 0.2295 0.020 Uiso 1 1 calc R A .
H21B H 0.2245 0.1179 0.2594 0.020 Uiso 1 1 calc R . .
C22 C 0.3588(7) 0.0292(5) 0.3826(5) 0.0312(13) Uani 1 1 d . A .
H22A H 0.3879 0.0976 0.4289 0.037 Uiso 1 1 calc R . .
H22B H 0.4341 -0.0207 0.3844 0.037 Uiso 1 1 calc R . .
H22C H 0.2939 -0.0118 0.4140 0.037 Uiso 1 1 calc R . .
C31 C -0.0236(5) 0.0308(5) 0.3289(4) 0.0180(10) Uani 1 1 d . . .
H31A H 0.0318 -0.0020 0.4003 0.022 Uiso 1 1 calc R A .
H31B H 0.0204 0.1004 0.3096 0.022 Uiso 1 1 calc R . .
C32 C -0.1571(5) 0.0627(5) 0.3486(4) 0.0267(12) Uani 1 1 d . A .
H32A H -0.1457 0.1183 0.4113 0.032 Uiso 1 1 calc R . .
H32B H -0.2000 -0.0060 0.3687 0.032 Uiso 1 1 calc R . .
H32C H -0.2114 0.0963 0.2783 0.032 Uiso 1 1 calc R . .
C41 C -0.1223(5) -0.1962(4) 0.2605(4) 0.0173(9) Uani 1 1 d . . .
H41A H -0.2143 -0.1747 0.2565 0.021 Uiso 1 1 calc R A .
H41B H -0.1239 -0.2599 0.2058 0.021 Uiso 1 1 calc R . .
C42 C -0.0612(5) -0.2409(5) 0.3825(4) 0.0212(10) Uiso 1 1 d . A .
H42A H -0.1123 -0.3060 0.3992 0.025 Uiso 1 1 calc R . .
H42B H -0.0618 -0.1798 0.4384 0.025 Uiso 1 1 calc R . .
H42C H 0.0292 -0.2651 0.3875 0.025 Uiso 1 1 calc R . .

loop_
_atom_site_aniso_label
_atom_site_aniso_U_11
_atom_site_aniso_U_22
_atom_site_aniso_U_33
_atom_site_aniso_U_23
_atom_site_aniso_U_13
_atom_site_aniso_U_12
Ir 0.00617(13) 0.00747(13) 0.00635(13) 0.00081(5) -0.00053(8) 0.00004(5)
ClA 0.0219(10) 0.0145(12) 0.0178(10) -0.0028(8) 0.0024(8) 0.0012(10)
ClB 0.0192(16) 0.0122(17) 0.0129(14) 0.0027(12) -0.0028(11) -0.0050(15)
P1 0.0065(5) 0.0072(5) 0.0070(5) 0.0008(4) -0.0015(4) 0.0000(4)
P2 0.0077(5) 0.0112(5) 0.0057(5) 0.0013(4) 0.0001(4) 0.0003(4)
C2 0.010(2) 0.010(2) 0.0095(19) 0.0032(16) 0.0007(15) 0.0014(15)
C11 0.012(2) 0.016(2) 0.019(2) 0.0036(18) 0.0011(17) 0.0053(17)
C12 0.014(2) 0.040(3) 0.035(3) 0.001(3) 0.008(2) 0.001(2)
C21 0.018(2) 0.012(2) 0.017(2) 0.0012(18) -0.0019(18) -0.0041(17)
C22 0.043(4) 0.027(3) 0.015(3) -0.002(2) -0.010(2) -0.006(3)
C31 0.019(3) 0.020(2) 0.013(2) -0.005(2) -0.0008(19) 0.004(2)
C32 0.026(3) 0.038(3) 0.017(2) -0.004(2) 0.006(2) 0.015(2)
C41 0.013(2) 0.021(2) 0.018(2) 0.0054(19) 0.0029(17) -0.0049(18)

loop_
_atom_type_symbol
_atom_type_description
_atom_type_scat_dispersion_real
_atom_type_scat_dispersion_imag
_atom_type_scat_source
C C 0.0033 0.0016 'International Tables Vol C Tables 4.2.6.8 and 6.1.1.4'
H H 0.0000 0.0000 'International Tables Vol C Tables 4.2.6.8 and 6.1.1.4'
O O 0.0106 0.0060 'International Tables Vol C Tables 4.2.6.8 and 6.1.1.4'
P P 0.1023 0.0942 'International Tables Vol C Tables 4.2.6.8 and 6.1.1.4'
Cl Cl 0.1484 0.1585 'International Tables Vol C Tables 4.2.6.8 and 6.1.1.4'
Ir Ir -1.4442 7.9887 'International Tables Vol C Tables 4.2.6.8 and 6.1.1.4'

loop_
_geom_angle_atom_site_label_1
_geom_angle_atom_site_label_2
_geom_angle_atom_site_label_3
_geom_angle
_geom_angle_site_symmetry_1
_geom_angle_site_symmetry_3
C1B Ir P1 89.1(4) . .
C1A Ir P1 91.9(3) . .
C1B Ir P2 92.2(4) . 3
C1A Ir P2 86.9(3) . 3
P1 Ir P2 178.72(4) . 3
C1B Ir ClB 173.8(4) . .
P1 Ir ClB 91.94(7) . .
P2 Ir ClB 86.78(7) 3 .
C1A Ir ClA 173.3(3) . .
P1 Ir ClA 88.00(5) . .
P2 Ir ClA 93.27(5) 3 .
C21 P1 C11 104.3(2) . .
C21 P1 C2 106.1(2) . .
C11 P1 C2 100.8(2) . .
C21 P1 Ir 115.47(15) . .
C11 P1 Ir 115.94(16) . .
C2 P1 Ir 112.76(14) . .
C41 P2 C31 104.1(2) . .
C41 P2 C2 100.8(2) . .
C31 P2 C2 106.8(2) . .
C41 P2 Ir 114.89(15) . 3
C31 P2 Ir 116.99(17) . 3
C2 P2 Ir 111.67(14) . 3
O1A C1A Ir 179.5(9) . .
O1B C1B Ir 179.6(12) . .
P1 C2 P2 117.0(2) . .
C12 C11 P1 113.1(4) . .
C22 C21 P1 117.2(4) . .
C32 C31 P2 110.8(4) . .
C42 C41 P2 116.5(3) . .

loop_
_geom_bond_atom_site_label_1
_geom_bond_atom_site_label_2
_geom_bond_distance
_geom_bond_site_symmetry_2
Ir C1B 1.752(17) .
Ir C1A 1.788(12) .
Ir P1 2.3146(10) .
Ir P2 2.3154(10) 3
Ir ClB 2.383(5) .
Ir ClA 2.393(3) .
P1 C21 1.821(5) .
P1 C11 1.826(5) .
P1 C2 1.828(4) .
P2 C41 1.836(5) .
P2 C31 1.836(5) .
P2 C2 1.837(4) .
P2 Ir 2.3154(10) 3
O1A C1A 1.120(13) .
O1B C1B 1.220(18) .
C11 C12 1.530(7) .
C21 C22 1.529(7) .
C31 C32 1.524(7) .
C41 C42 1.542(7) .

loop_
_geom_torsion_atom_site_label_1
_geom_torsion_atom_site_label_2
_geom_torsion_atom_site_label_3
_geom_torsion_atom_site_label_4
_geom_torsion
_geom_torsion_site_symmetry_1
C1B Ir P1 C21 168.9(5) .
C1A Ir P1 C21 2.7(3) .
P2 Ir P1 C21 -10.9(16) 3
ClB Ir P1 C21 -5.0(2) .
ClA Ir P1 C21 175.97(19) .
C1B Ir P1 C11 46.5(5) .
C1A Ir P1 C11 -119.7(3) .
P2 Ir P1 C11 -133.2(16) 3
ClB Ir P1 C11 -127.4(2) .
ClA Ir P1 C11 53.61(19) .
C1B Ir P1 C2 -69.0(4) .
C1A Ir P1 C2 124.9(3) .
P2 Ir P1 C2 111.3(16) 3
ClB Ir P1 C2 117.16(17) .
ClA Ir P1 C2 -61.85(16) .
P1 Ir C1A O1A 68(100) .
P2 Ir C1A O1A -112(100) 3
ClA Ir C1A O1A -21(100) .
P1 Ir C1B O1B 55(100) .
P2 Ir C1B O1B -125(100) 3
ClB Ir C1B O1B 154(100) .
C21 P1 C2 P2 78.1(3) .
C11 P1 C2 P2 -173.5(2) .
Ir P1 C2 P2 -49.3(3) .
C41 P2 C2 P1 169.7(2) .
C31 P2 C2 P1 -81.8(3) .
Ir P2 C2 P1 47.3(3) 3
C21 P1 C11 C12 -59.4(4) .
C2 P1 C11 C12 -169.2(4) .
Ir P1 C11 C12 68.7(4) .
C11 P1 C21 C22 -53.1(5) .
C2 P1 C21 C22 52.8(5) .
Ir P1 C21 C22 178.5(4) .
C41 P2 C31 C32 -59.3(4) .
C2 P2 C31 C32 -165.5(4) .
Ir P2 C31 C32 68.6(4) 3
C31 P2 C41 C42 -50.5(4) .
C2 P2 C41 C42 60.0(4) .
Ir P2 C41 C42 -179.8(3) 3
